data_7062459
loop_
_publ_author_name
'Higashino, Taiki'
'Hara, Yasuto'
'Imato, Keiichi'
'Akiyama, Seiji'
'Ishida, Mio'
'Ooyama, Yousuke'

_publ_section_title
;
 Synthesis of 1,1&#x2032;-diaryl-4,4&#x2032;-bibenzo[c]thiophene
 derivatives with aryl substituents on the thiophene rings by Stille or
 Suzuki coupling reaction
;
_journal_issue 20
_journal_name_full 'New Journal of Chemistry'
_journal_page_first 9555
_journal_page_last 9559
_journal_paper_doi 10.1039/D3NJ01299A
_journal_volume 47
_journal_year 2023
_chemical_formula_moiety 'C36 H34 S2'
_chemical_formula_sum 'C36 H34 S2'
_chemical_formula_weight 530.75
_space_group_crystal_system monoclinic
_space_group_IT_number 14
_space_group_name_Hall '-P 2yn'
_space_group_name_H-M_alt 'P 1 21/n 1'
_atom_sites_solution_hydrogens geom
_atom_sites_solution_primary dual
_audit_creation_date 2023-02-01
_audit_creation_method
;
Olex2 1.3-ac4
(compiled 2020.11.27 svn.r5f609507 for Rigaku Oxford Diffraction, GUI svn.r6214)
;
_audit_update_record
;
2023-03-13 deposited with the CCDC.	2023-05-02 downloaded from the CCDC.
;
_cell_angle_alpha 90
_cell_angle_beta 92.625(3)
_cell_angle_gamma 90
_cell_formula_units_Z 8
_cell_length_a 10.3004(2)
_cell_length_b 11.6368(3)
_cell_length_c 47.0635(14)
_cell_measurement_reflns_used 14483
_cell_measurement_temperature 100
_cell_measurement_theta_max 27.3590
_cell_measurement_theta_min 1.9600
_cell_volume 5635.3(2)
_computing_cell_refinement 'CrysAlisPro 1.171.42.27a (Rigaku OD, 2021)'
_computing_data_collection 'CrysAlisPro 1.171.42.27a (Rigaku OD, 2021)'
_computing_data_reduction 'CrysAlisPro 1.171.42.27a (Rigaku OD, 2021)'
_computing_molecular_graphics 'Olex2 1.3-ac4 (Dolomanov et al., 2009)'
_computing_publication_material 'Olex2 1.3-ac4 (Dolomanov et al., 2009)'
_computing_structure_refinement 'SHELXL 2018/3 (Sheldrick, 2015)'
_computing_structure_solution 'SHELXT  (Sheldrick, 2015)'
_diffrn_ambient_environment N~2~
_diffrn_ambient_temperature 100
_diffrn_detector 'Hybrid Pixel Array Detector'
_diffrn_detector_area_resol_mean 10.0000
_diffrn_detector_type HyPix
_diffrn_measured_fraction_theta_full 1.000
_diffrn_measured_fraction_theta_max 1.000
_diffrn_measurement_details
;
List of Runs (angles in degrees, time in seconds):

  # Type    Start    End  Width  t~exp~   \w     \q     \k     \f   Frames
#--------------------------------------------------------------------------
  1  \w    -17.00  31.00   0.50   15.00    --   -7.26 -99.00  60.00   96
  2  \w    -30.00  45.00   0.50   15.00    --   -7.26  57.00 120.00  150
  3  \w    -26.00  65.00   0.50   15.00    --   -7.26  57.00   0.00  182
  4  \w    -17.00  31.00   0.50   15.00    --   -7.26 -99.00-120.00   96
  5  \w    -21.00  74.00   0.50   15.00    --   -7.26  19.00-120.00  190
;
_diffrn_measurement_device 'four-circle diffractometer'
_diffrn_measurement_device_type 'XtaLAB Synergy R, DW system, HyPix'
_diffrn_measurement_method '\w scans'
_diffrn_orient_matrix_type 'CrysAlisPro convention (1999,Acta A55,543-557)'
_diffrn_orient_matrix_UB_11 -0.0089736000
_diffrn_orient_matrix_UB_12 0.0603901000
_diffrn_orient_matrix_UB_13 -0.0006641000
_diffrn_orient_matrix_UB_21 -0.0077618000
_diffrn_orient_matrix_UB_22 -0.0032045000
_diffrn_orient_matrix_UB_23 -0.0150333000
_diffrn_orient_matrix_UB_31 -0.0679085000
_diffrn_orient_matrix_UB_32 -0.0076297000
_diffrn_orient_matrix_UB_33 0.0010958000
_diffrn_radiation_monochromator mirror
_diffrn_radiation_probe x-ray
_diffrn_radiation_type 'Mo K\a'
_diffrn_radiation_wavelength 0.71073
_diffrn_reflns_av_R_equivalents 0.0726
_diffrn_reflns_av_unetI/netI 0.0561
_diffrn_reflns_Laue_measured_fraction_full 1.000
_diffrn_reflns_Laue_measured_fraction_max 1.000
_diffrn_reflns_limit_h_max 12
_diffrn_reflns_limit_h_min -12
_diffrn_reflns_limit_k_max 14
_diffrn_reflns_limit_k_min -14
_diffrn_reflns_limit_l_max 56
_diffrn_reflns_limit_l_min -56
_diffrn_reflns_number 51532
_diffrn_reflns_point_group_measured_fraction_full 1.000
_diffrn_reflns_point_group_measured_fraction_max 1.000
_diffrn_reflns_theta_full 25.242
_diffrn_reflns_theta_max 25.350
_diffrn_reflns_theta_min 1.803
_diffrn_source 'Rotating-anode X-ray tube'
_diffrn_source_type 'Rigaku (Mo) X-ray Source'
_exptl_absorpt_coefficient_mu 0.213
_exptl_absorpt_correction_T_max 1.00000
_exptl_absorpt_correction_T_min 0.71942
_exptl_absorpt_correction_type multi-scan
_exptl_absorpt_process_details
;
CrysAlisPro 1.171.42.27a (Rigaku Oxford Diffraction, 2021)
Empirical absorption correction using spherical harmonics,
implemented in SCALE3 ABSPACK scaling algorithm.
;
_exptl_crystal_colour 'clear yellow'
_exptl_crystal_colour_lustre clear
_exptl_crystal_colour_primary yellow
_exptl_crystal_density_diffrn 1.251
_exptl_crystal_description plate
_exptl_crystal_F_000 2256
_exptl_crystal_size_max 0.145
_exptl_crystal_size_mid 0.113
_exptl_crystal_size_min 0.024
_refine_diff_density_max 0.579
_refine_diff_density_min -0.479
_refine_diff_density_rms 0.074
_refine_ls_extinction_method none
_refine_ls_goodness_of_fit_ref 1.049
_refine_ls_hydrogen_treatment constr
_refine_ls_matrix_type full
_refine_ls_number_parameters 697
_refine_ls_number_reflns 10317
_refine_ls_number_restraints 0
_refine_ls_restrained_S_all 1.049
_refine_ls_R_factor_all 0.0994
_refine_ls_R_factor_gt 0.0664
_refine_ls_shift/su_max 0.002
_refine_ls_shift/su_mean 0.000
_refine_ls_structure_factor_coef Fsqd
_refine_ls_weighting_details 'w=1/[\s^2^(Fo^2^)+(0.0627P)^2^+9.1216P] where P=(Fo^2^+2Fc^2^)/3'
_refine_ls_weighting_scheme calc
_refine_ls_wR_factor_gt 0.1488
_refine_ls_wR_factor_ref 0.1642
_reflns_Friedel_coverage 0.000
_reflns_number_gt 7324
_reflns_number_total 10317
_reflns_threshold_expression 'I > 2\s(I)'
_cod_data_source_file d3nj01299a2.cif
_cod_data_source_block exp_1962
_cod_depositor_comments 'Adding full bibliography for 7062459.cif.'
_cod_original_cell_volume 5635.3(3)
_cod_database_code 7062459
_shelx_shelxl_version_number 2018/3
_chemical_oxdiff_formula C36H34S2
_shelx_space_group_comment
;
The symmetry employed for this shelxl refinement is uniquely defined
by the following loop, which should always be used as a source of
symmetry information in preference to the above space-group names.
They are only intended as comments.
;
_shelx_estimated_absorpt_t_max 0.995
_shelx_estimated_absorpt_t_min 0.970
_reflns_odcompleteness_completeness 99.95
_reflns_odcompleteness_iscentric 1
_reflns_odcompleteness_theta 25.30
_olex2_refinement_description
;
1. Fixed Uiso
 At 1.2 times of:
  All C(H) groups
 At 1.5 times of:
  All C(H,H,H) groups
2.a Aromatic/amide H refined with riding coordinates:
 C1(H1), C4(H4), C5(H5), C6(H6), C10(H10), C11(H11), C13(H13), C14(H14),
 C19(H19), C22(H22), C23(H23), C24(H24), C28(H28), C29(H29), C31(H31), C32(H32),
  C37(H37), C40(H40), C41(H41), C42(H42), C46(H46), C47(H47), C49(H49),
 C50(H50), C55(H55), C58(H58), C59(H59), C60(H60), C64(H64), C65(H65), C67(H67),
  C68(H68)
2.b Idealised Me refined as rotating group:
 C16(H16A,H16B,H16C), C17(H17A,H17B,H17C), C18(H18A,H18B,H18C), C34(H34A,H34B,
 H34C), C35(H35A,H35B,H35C), C36(H36A,H36B,H36C), C52(H52A,H52B,H52C), C53(H53A,
 H53B,H53C), C54(H54A,H54B,H54C), C70(H70A,H70B,H70C), C71(H71A,H71B,H71C),
 C72(H72A,H72B,H72C)
;
_olex2_submission_special_instructions 'No special instructions were received'
_oxdiff_exptl_absorpt_empirical_details
;
Empirical correction (ABSPACK) includes:
- Absorption correction using spherical harmonics
- Frame scaling
;
_oxdiff_exptl_absorpt_empirical_full_max 1.383
_oxdiff_exptl_absorpt_empirical_full_min 0.756

loop_
_space_group_symop_operation_xyz
'x, y, z'
'-x+1/2, y+1/2, -z+1/2'
'-x, -y, -z'
'x-1/2, -y-1/2, z-1/2'

loop_
_atom_site_label
_atom_site_type_symbol
_atom_site_fract_x
_atom_site_fract_y
_atom_site_fract_z
_atom_site_U_iso_or_equiv
_atom_site_adp_type
_atom_site_occupancy
_atom_site_site_symmetry_order
_atom_site_calc_flag
_atom_site_refinement_flags_posn
_atom_site_refinement_flags_adp
_atom_site_refinement_flags_occupancy
_atom_site_disorder_assembly
_atom_site_disorder_group
S1 S 0.93293(8) 0.28037(7) 0.61010(2) 0.0237(2) Uani 1 1 d . . . . .
S2 S 0.83941(8) -0.02253(7) 0.46020(2) 0.0241(2) Uani 1 1 d . . . . .
C1 C 0.8494(3) 0.2300(3) 0.58091(7) 0.0213(7) Uani 1 1 d . . . . .
H1 H 0.808809 0.277885 0.566767 0.026 Uiso 1 1 calc R U . . .
C2 C 0.8470(3) 0.1109(3) 0.57999(7) 0.0188(7) Uani 1 1 d . . . . .
C3 C 0.7911(3) 0.0373(3) 0.55799(7) 0.0189(7) Uani 1 1 d . . . . .
C4 C 0.8127(3) -0.0790(3) 0.56094(7) 0.0215(7) Uani 1 1 d . . . . .
H4 H 0.779756 -0.129179 0.546421 0.026 Uiso 1 1 calc R U . . .
C5 C 0.8827(3) -0.1268(3) 0.58491(7) 0.0227(7) Uani 1 1 d . . . . .
H5 H 0.894866 -0.207626 0.585964 0.027 Uiso 1 1 calc R U . . .
C6 C 0.9322(3) -0.0595(3) 0.60624(7) 0.0218(7) Uani 1 1 d . . . . .
H6 H 0.976788 -0.093109 0.622288 0.026 Uiso 1 1 calc R U . . .
C7 C 0.9170(3) 0.0623(3) 0.60445(7) 0.0189(7) Uani 1 1 d . . . . .
C8 C 0.9693(3) 0.1457(3) 0.62321(7) 0.0208(7) Uani 1 1 d . . . . .
C9 C 1.0393(3) 0.1309(3) 0.65072(7) 0.0217(7) Uani 1 1 d . . . . .
C10 C 0.9980(3) 0.0495(3) 0.67041(7) 0.0257(8) Uani 1 1 d . . . . .
H10 H 0.925208 0.002372 0.665371 0.031 Uiso 1 1 calc R U . . .
C11 C 1.0597(3) 0.0358(3) 0.69682(8) 0.0298(8) Uani 1 1 d . . . . .
H11 H 1.028977 -0.020861 0.709384 0.036 Uiso 1 1 calc R U . . .
C12 C 1.1660(3) 0.1032(3) 0.70551(7) 0.0274(8) Uani 1 1 d . . . . .
C13 C 1.2074(3) 0.1845(3) 0.68597(8) 0.0276(8) Uani 1 1 d . . . . .
H13 H 1.279078 0.232537 0.691248 0.033 Uiso 1 1 calc R U . . .
C14 C 1.1473(3) 0.1976(3) 0.65910(8) 0.0256(8) Uani 1 1 d . . . . .
H14 H 1.179979 0.252464 0.646290 0.031 Uiso 1 1 calc R U . . .
C15 C 1.2289(3) 0.0869(3) 0.73547(8) 0.0308(8) Uani 1 1 d . . . . .
C16 C 1.3594(3) 0.1487(3) 0.73858(8) 0.0318(8) Uani 1 1 d . . . . .
H16A H 1.417155 0.120151 0.724178 0.048 Uiso 1 1 calc R U . . .
H16B H 1.398916 0.134239 0.757584 0.048 Uiso 1 1 calc R U . . .
H16C H 1.346098 0.231526 0.735978 0.048 Uiso 1 1 calc R U . . .
C17 C 1.1380(3) 0.1335(3) 0.75722(8) 0.0339(9) Uani 1 1 d . . . . .
H17A H 1.127760 0.216574 0.754618 0.051 Uiso 1 1 calc R U . . .
H17B H 1.174440 0.117799 0.776431 0.051 Uiso 1 1 calc R U . . .
H17C H 1.053016 0.096015 0.754659 0.051 Uiso 1 1 calc R U . . .
C18 C 1.2538(4) -0.0413(3) 0.74188(9) 0.0383(10) Uani 1 1 d . . . . .
H18A H 1.171073 -0.083048 0.740859 0.057 Uiso 1 1 calc R U . . .
H18B H 1.294679 -0.049446 0.760991 0.057 Uiso 1 1 calc R U . . .
H18C H 1.311504 -0.073051 0.727863 0.057 Uiso 1 1 calc R U . . .
C19 C 0.8390(3) -0.0142(3) 0.49621(7) 0.0226(7) Uani 1 1 d . . . . .
H19 H 0.900332 -0.051560 0.508754 0.027 Uiso 1 1 calc R U . . .
C20 C 0.7389(3) 0.0535(3) 0.50497(7) 0.0202(7) Uani 1 1 d . . . . .
C21 C 0.7114(3) 0.0845(3) 0.53376(7) 0.0196(7) Uani 1 1 d . . . . .
C22 C 0.6090(3) 0.1565(3) 0.53778(7) 0.0224(7) Uani 1 1 d . . . . .
H22 H 0.590194 0.178737 0.556580 0.027 Uiso 1 1 calc R U . . .
C23 C 0.5294(3) 0.1992(3) 0.51446(7) 0.0224(7) Uani 1 1 d . . . . .
H23 H 0.458176 0.247939 0.518172 0.027 Uiso 1 1 calc R U . . .
C24 C 0.5528(3) 0.1719(3) 0.48714(7) 0.0230(7) Uani 1 1 d . . . . .
H24 H 0.498919 0.201708 0.471968 0.028 Uiso 1 1 calc R U . . .
C25 C 0.6594(3) 0.0977(3) 0.48133(7) 0.0197(7) Uani 1 1 d . . . . .
C26 C 0.7028(3) 0.0619(3) 0.45516(7) 0.0213(7) Uani 1 1 d . . . . .
C27 C 0.6464(3) 0.0791(3) 0.42630(7) 0.0206(7) Uani 1 1 d . . . . .
C28 C 0.5114(3) 0.0836(3) 0.42143(7) 0.0216(7) Uani 1 1 d . . . . .
H28 H 0.456496 0.077144 0.437033 0.026 Uiso 1 1 calc R U . . .
C29 C 0.4566(3) 0.0971(3) 0.39425(7) 0.0218(7) Uani 1 1 d . . . . .
H29 H 0.364691 0.101204 0.391656 0.026 Uiso 1 1 calc R U . . .
C30 C 0.5324(3) 0.1050(3) 0.37063(7) 0.0222(7) Uani 1 1 d . . . . .
C31 C 0.6677(3) 0.0993(3) 0.37561(7) 0.0263(8) Uani 1 1 d . . . . .
H31 H 0.722574 0.103667 0.359963 0.032 Uiso 1 1 calc R U . . .
C32 C 0.7229(3) 0.0874(3) 0.40281(7) 0.0252(8) Uani 1 1 d . . . . .
H32 H 0.814830 0.084939 0.405478 0.030 Uiso 1 1 calc R U . . .
C33 C 0.4722(3) 0.1159(3) 0.34030(7) 0.0249(8) Uani 1 1 d . . . . .
C34 C 0.3239(4) 0.1008(4) 0.33986(8) 0.0382(9) Uani 1 1 d . . . . .
H34A H 0.302914 0.026488 0.348305 0.057 Uiso 1 1 calc R U . . .
H34B H 0.288744 0.103505 0.320163 0.057 Uiso 1 1 calc R U . . .
H34C H 0.285506 0.162716 0.350812 0.057 Uiso 1 1 calc R U . . .
C35 C 0.5009(4) 0.2346(3) 0.32843(9) 0.0422(10) Uani 1 1 d . . . . .
H35A H 0.463100 0.293448 0.340427 0.063 Uiso 1 1 calc R U . . .
H35B H 0.462994 0.240795 0.309013 0.063 Uiso 1 1 calc R U . . .
H35C H 0.595176 0.245732 0.328215 0.063 Uiso 1 1 calc R U . . .
C36 C 0.5256(4) 0.0230(4) 0.32161(8) 0.0465(11) Uani 1 1 d . . . . .
H36A H 0.619825 0.032578 0.320634 0.070 Uiso 1 1 calc R U . . .
H36B H 0.484745 0.028804 0.302451 0.070 Uiso 1 1 calc R U . . .
H36C H 0.506859 -0.052554 0.329658 0.070 Uiso 1 1 calc R U . . .
S3 S 0.66117(8) 0.46189(7) 0.53836(2) 0.0236(2) Uani 1 1 d . . . . .
S4 S 0.58610(9) 0.80388(7) 0.39380(2) 0.0273(2) Uani 1 1 d . . . . .
C37 C 0.6640(3) 0.4778(3) 0.50247(7) 0.0219(7) Uani 1 1 d . . . . .
H37 H 0.603540 0.443201 0.489244 0.026 Uiso 1 1 calc R U . . .
C38 C 0.7656(3) 0.5478(3) 0.49501(7) 0.0188(7) Uani 1 1 d . . . . .
C39 C 0.7961(3) 0.5843(3) 0.46677(7) 0.0188(7) Uani 1 1 d . . . . .
C40 C 0.8995(3) 0.6577(3) 0.46443(7) 0.0215(7) Uani 1 1 d . . . . .
H40 H 0.920866 0.683407 0.446061 0.026 Uiso 1 1 calc R U . . .
C41 C 0.9756(3) 0.6967(3) 0.48844(7) 0.0220(7) Uani 1 1 d . . . . .
H41 H 1.046417 0.747155 0.485711 0.026 Uiso 1 1 calc R U . . .
C42 C 0.9492(3) 0.6633(3) 0.51528(7) 0.0198(7) Uani 1 1 d . . . . .
H42 H 1.001571 0.690126 0.531063 0.024 Uiso 1 1 calc R U . . .
C43 C 0.8423(3) 0.5876(3) 0.51966(7) 0.0185(7) Uani 1 1 d . . . . .
C44 C 0.7963(3) 0.5464(3) 0.54507(7) 0.0199(7) Uani 1 1 d . . . . .
C45 C 0.8452(3) 0.5619(3) 0.57449(7) 0.0190(7) Uani 1 1 d . . . . .
C46 C 0.7609(3) 0.5701(3) 0.59693(7) 0.0238(7) Uani 1 1 d . . . . .
H46 H 0.669739 0.566383 0.592984 0.029 Uiso 1 1 calc R U . . .
C47 C 0.8080(3) 0.5835(3) 0.62465(7) 0.0246(7) Uani 1 1 d . . . . .
H47 H 0.748138 0.587908 0.639389 0.030 Uiso 1 1 calc R U . . .
C48 C 0.9407(3) 0.5907(3) 0.63168(7) 0.0221(7) Uani 1 1 d . . . . .
C49 C 1.0243(3) 0.5824(3) 0.60925(7) 0.0218(7) Uani 1 1 d . . . . .
H49 H 1.115393 0.587339 0.613247 0.026 Uiso 1 1 calc R U . . .
C50 C 0.9788(3) 0.5673(3) 0.58142(7) 0.0211(7) Uani 1 1 d . . . . .
H50 H 1.038939 0.560458 0.566795 0.025 Uiso 1 1 calc R U . . .
C51 C 0.9949(3) 0.6032(3) 0.66241(7) 0.0265(8) Uani 1 1 d . . . . .
C52 C 1.0815(5) 0.7087(3) 0.66517(9) 0.0484(12) Uani 1 1 d . . . . .
H52A H 1.150168 0.703558 0.651481 0.073 Uiso 1 1 calc R U . . .
H52B H 1.120842 0.712599 0.684506 0.073 Uiso 1 1 calc R U . . .
H52C H 1.029409 0.777842 0.661309 0.073 Uiso 1 1 calc R U . . .
C53 C 0.8863(4) 0.6158(4) 0.68355(8) 0.0384(10) Uani 1 1 d . . . . .
H53A H 0.833505 0.683502 0.678554 0.058 Uiso 1 1 calc R U . . .
H53B H 0.924888 0.624797 0.702845 0.058 Uiso 1 1 calc R U . . .
H53C H 0.831254 0.547047 0.682733 0.058 Uiso 1 1 calc R U . . .
C54 C 1.0720(4) 0.4951(3) 0.67045(8) 0.0388(10) Uani 1 1 d . . . . .
H54A H 1.014944 0.427873 0.668651 0.058 Uiso 1 1 calc R U . . .
H54B H 1.106539 0.501594 0.690135 0.058 Uiso 1 1 calc R U . . .
H54C H 1.144072 0.486467 0.657725 0.058 Uiso 1 1 calc R U . . .
C55 C 0.6677(3) 0.7435(3) 0.42215(7) 0.0231(7) Uani 1 1 d . . . . .
H55 H 0.709256 0.786067 0.437192 0.028 Uiso 1 1 calc R U . . .
C56 C 0.6664(3) 0.6245(3) 0.42073(7) 0.0196(7) Uani 1 1 d . . . . .
C57 C 0.7182(3) 0.5440(3) 0.44149(7) 0.0186(7) Uani 1 1 d . . . . .
C58 C 0.6951(3) 0.4291(3) 0.43647(7) 0.0208(7) Uani 1 1 d . . . . .
H58 H 0.726215 0.374363 0.450138 0.025 Uiso 1 1 calc R U . . .
C59 C 0.6264(3) 0.3898(3) 0.41149(7) 0.0248(8) Uani 1 1 d . . . . .
H59 H 0.613085 0.309655 0.408861 0.030 Uiso 1 1 calc R U . . .
C60 C 0.5790(3) 0.4642(3) 0.39120(7) 0.0226(7) Uani 1 1 d . . . . .
H60 H 0.534896 0.436116 0.374442 0.027 Uiso 1 1 calc R U . . .
C61 C 0.5963(3) 0.5840(3) 0.39541(7) 0.0200(7) Uani 1 1 d . . . . .
C62 C 0.5463(3) 0.6736(3) 0.37848(7) 0.0229(7) Uani 1 1 d . . . . .
C63 C 0.4705(3) 0.6723(3) 0.35148(7) 0.0247(7) Uani 1 1 d . . . . .
C64 C 0.3583(3) 0.7396(3) 0.34733(7) 0.0290(8) Uani 1 1 d . . . . .
H64 H 0.326963 0.781794 0.362890 0.035 Uiso 1 1 calc R U . . .
C65 C 0.2922(3) 0.7461(3) 0.32116(7) 0.0294(8) Uani 1 1 d . . . . .
H65 H 0.216485 0.792583 0.319182 0.035 Uiso 1 1 calc R U . . .
C66 C 0.3337(3) 0.6865(3) 0.29763(7) 0.0259(8) Uani 1 1 d . . . . .
C67 C 0.4425(3) 0.6160(3) 0.30207(8) 0.0301(8) Uani 1 1 d . . . . .
H67 H 0.471872 0.571653 0.286679 0.036 Uiso 1 1 calc R U . . .
C68 C 0.5089(3) 0.6090(3) 0.32828(7) 0.0289(8) Uani 1 1 d . . . . .
H68 H 0.582283 0.559803 0.330446 0.035 Uiso 1 1 calc R U . . .
C69 C 0.2634(3) 0.7022(3) 0.26835(7) 0.0284(8) Uani 1 1 d . . . . .
C70 C 0.2491(4) 0.8320(3) 0.26164(8) 0.0333(9) Uani 1 1 d . . . . .
H70A H 0.195917 0.868430 0.275851 0.050 Uiso 1 1 calc R U . . .
H70B H 0.207040 0.841833 0.242690 0.050 Uiso 1 1 calc R U . . .
H70C H 0.335213 0.867920 0.262123 0.050 Uiso 1 1 calc R U . . .
C71 C 0.3383(3) 0.6474(3) 0.24464(7) 0.0305(8) Uani 1 1 d . . . . .
H71A H 0.426524 0.679150 0.244902 0.046 Uiso 1 1 calc R U . . .
H71B H 0.293845 0.663855 0.226238 0.046 Uiso 1 1 calc R U . . .
H71C H 0.342802 0.564112 0.247548 0.046 Uiso 1 1 calc R U . . .
C72 C 0.1278(3) 0.6493(3) 0.26851(8) 0.0365(9) Uani 1 1 d . . . . .
H72A H 0.135183 0.566689 0.272358 0.055 Uiso 1 1 calc R U . . .
H72B H 0.082864 0.661199 0.249940 0.055 Uiso 1 1 calc R U . . .
H72C H 0.078349 0.685886 0.283331 0.055 Uiso 1 1 calc R U . . .

loop_
_atom_site_aniso_label
_atom_site_aniso_U_11
_atom_site_aniso_U_22
_atom_site_aniso_U_33
_atom_site_aniso_U_23
_atom_site_aniso_U_13
_atom_site_aniso_U_12
S1 0.0280(4) 0.0129(4) 0.0297(5) 0.0007(3) -0.0021(4) -0.0014(3)
S2 0.0218(4) 0.0244(5) 0.0259(5) -0.0025(4) -0.0025(3) 0.0045(3)
C1 0.0214(16) 0.0132(16) 0.0289(18) 0.0033(14) -0.0022(14) 0.0003(13)
C2 0.0180(15) 0.0140(16) 0.0244(17) 0.0017(13) 0.0019(13) 0.0001(12)
C3 0.0165(15) 0.0152(16) 0.0251(17) 0.0024(14) 0.0019(13) -0.0006(12)
C4 0.0237(17) 0.0166(17) 0.0240(18) -0.0034(14) -0.0001(14) -0.0013(13)
C5 0.0264(17) 0.0108(16) 0.0311(19) 0.0011(14) 0.0018(15) 0.0022(13)
C6 0.0218(16) 0.0167(17) 0.0267(18) 0.0047(14) 0.0000(14) 0.0039(13)
C7 0.0181(16) 0.0157(16) 0.0231(17) 0.0015(13) 0.0033(13) 0.0000(13)
C8 0.0194(16) 0.0145(16) 0.0288(18) 0.0014(14) 0.0026(14) -0.0003(13)
C9 0.0187(16) 0.0179(17) 0.0284(18) -0.0027(14) 0.0009(14) 0.0050(13)
C10 0.0211(17) 0.0258(19) 0.0299(19) 0.0009(15) -0.0009(15) -0.0010(14)
C11 0.0267(18) 0.030(2) 0.032(2) 0.0033(16) 0.0014(16) -0.0012(15)
C12 0.0252(18) 0.027(2) 0.030(2) -0.0012(16) 0.0035(15) 0.0036(15)
C13 0.0218(17) 0.0225(19) 0.038(2) -0.0097(16) -0.0041(15) -0.0009(14)
C14 0.0239(17) 0.0163(17) 0.037(2) -0.0027(15) 0.0022(15) 0.0010(14)
C15 0.034(2) 0.024(2) 0.035(2) -0.0021(16) -0.0026(16) 0.0000(15)
C16 0.0300(19) 0.029(2) 0.036(2) 0.0010(17) -0.0061(16) -0.0023(16)
C17 0.033(2) 0.034(2) 0.034(2) -0.0019(17) -0.0001(17) -0.0012(17)
C18 0.043(2) 0.026(2) 0.045(2) 0.0048(18) -0.0058(19) 0.0029(17)
C19 0.0225(17) 0.0182(17) 0.0265(18) 0.0002(14) -0.0062(14) -0.0007(14)
C20 0.0182(16) 0.0116(16) 0.0305(18) 0.0010(14) -0.0022(14) -0.0022(13)
C21 0.0209(16) 0.0123(16) 0.0253(17) 0.0025(13) -0.0006(14) -0.0039(13)
C22 0.0231(17) 0.0187(18) 0.0255(18) -0.0002(14) 0.0009(14) -0.0019(14)
C23 0.0193(16) 0.0158(17) 0.0319(19) 0.0019(14) 0.0007(14) 0.0023(13)
C24 0.0228(17) 0.0135(17) 0.0323(19) 0.0050(14) -0.0038(15) -0.0003(13)
C25 0.0185(15) 0.0142(16) 0.0260(18) 0.0027(14) -0.0018(13) -0.0042(13)
C26 0.0194(16) 0.0158(17) 0.0283(18) 0.0010(14) -0.0025(14) -0.0014(13)
C27 0.0206(16) 0.0150(17) 0.0261(18) 0.0005(14) 0.0010(14) -0.0019(13)
C28 0.0226(17) 0.0170(17) 0.0255(18) 0.0012(14) 0.0035(14) -0.0015(13)
C29 0.0199(16) 0.0132(16) 0.0322(19) 0.0028(14) 0.0006(14) -0.0012(13)
C30 0.0291(18) 0.0108(16) 0.0262(18) -0.0006(13) -0.0025(15) -0.0018(13)
C31 0.0306(19) 0.0226(18) 0.0261(19) 0.0006(15) 0.0040(15) -0.0030(15)
C32 0.0220(17) 0.0226(18) 0.0307(19) 0.0001(15) -0.0014(15) -0.0015(14)
C33 0.0318(19) 0.0197(18) 0.0227(18) 0.0014(14) -0.0020(15) -0.0002(14)
C34 0.037(2) 0.043(2) 0.033(2) 0.0040(18) -0.0052(17) 0.0003(18)
C35 0.055(3) 0.031(2) 0.039(2) 0.0093(18) -0.011(2) -0.0081(19)
C36 0.064(3) 0.042(3) 0.032(2) -0.0094(19) -0.004(2) 0.013(2)
S3 0.0242(4) 0.0206(4) 0.0255(5) 0.0034(4) -0.0027(3) -0.0062(3)
S4 0.0372(5) 0.0175(4) 0.0269(5) 0.0008(4) -0.0011(4) 0.0077(4)
C37 0.0259(17) 0.0162(17) 0.0230(17) 0.0012(14) -0.0061(14) 0.0001(13)
C38 0.0204(16) 0.0098(15) 0.0260(18) 0.0001(13) -0.0003(13) 0.0047(12)
C39 0.0200(16) 0.0109(16) 0.0252(17) -0.0020(13) -0.0002(13) 0.0068(12)
C40 0.0217(16) 0.0165(17) 0.0264(18) 0.0016(14) 0.0010(14) 0.0005(13)
C41 0.0211(16) 0.0147(16) 0.0305(19) -0.0006(14) 0.0021(14) -0.0039(13)
C42 0.0208(16) 0.0122(16) 0.0261(18) -0.0032(13) -0.0033(14) -0.0007(13)
C43 0.0193(15) 0.0093(15) 0.0266(18) -0.0019(13) -0.0011(13) 0.0036(12)
C44 0.0181(15) 0.0112(16) 0.0303(19) 0.0003(14) 0.0001(14) 0.0009(12)
C45 0.0245(17) 0.0066(15) 0.0256(18) 0.0020(13) -0.0020(14) -0.0005(12)
C46 0.0174(16) 0.0230(18) 0.0312(19) 0.0040(15) 0.0015(14) -0.0015(13)
C47 0.0248(17) 0.0223(18) 0.0271(18) 0.0002(15) 0.0031(14) -0.0011(14)
C48 0.0335(18) 0.0075(15) 0.0250(18) 0.0013(13) -0.0016(15) 0.0003(13)
C49 0.0208(16) 0.0121(16) 0.0320(19) 0.0020(14) -0.0050(14) 0.0009(13)
C50 0.0231(16) 0.0126(16) 0.0276(18) -0.0010(14) 0.0011(14) 0.0037(13)
C51 0.039(2) 0.0137(17) 0.0258(18) 0.0007(14) -0.0059(16) 0.0003(15)
C52 0.077(3) 0.030(2) 0.036(2) 0.0033(18) -0.020(2) -0.023(2)
C53 0.050(2) 0.040(2) 0.024(2) -0.0029(17) -0.0057(17) 0.0114(19)
C54 0.052(2) 0.034(2) 0.029(2) 0.0018(17) -0.0086(18) 0.0117(19)
C55 0.0258(17) 0.0180(18) 0.0254(18) -0.0017(14) 0.0003(14) 0.0012(14)
C56 0.0198(16) 0.0171(17) 0.0219(17) -0.0018(13) 0.0011(13) 0.0004(13)
C57 0.0196(16) 0.0140(16) 0.0225(17) -0.0005(13) 0.0034(13) 0.0015(13)
C58 0.0198(16) 0.0147(17) 0.0281(18) 0.0029(14) 0.0025(14) 0.0037(13)
C59 0.0224(17) 0.0170(17) 0.035(2) -0.0043(15) -0.0009(15) -0.0030(14)
C60 0.0202(16) 0.0216(18) 0.0258(18) -0.0035(14) -0.0009(14) -0.0001(14)
C61 0.0194(16) 0.0184(17) 0.0224(17) 0.0006(14) 0.0030(13) 0.0022(13)
C62 0.0261(17) 0.0169(17) 0.0259(18) -0.0036(14) 0.0034(14) 0.0041(14)
C63 0.0230(17) 0.0235(19) 0.0275(19) 0.0034(15) 0.0007(14) 0.0021(14)
C64 0.0268(18) 0.032(2) 0.0282(19) 0.0049(16) 0.0053(15) 0.0068(15)
C65 0.0249(18) 0.033(2) 0.031(2) 0.0042(16) 0.0010(15) 0.0072(15)
C66 0.0213(17) 0.0258(19) 0.0304(19) 0.0030(16) -0.0016(15) -0.0034(14)
C67 0.0301(19) 0.032(2) 0.0282(19) -0.0015(16) -0.0002(16) 0.0040(16)
C68 0.0261(18) 0.027(2) 0.033(2) -0.0001(16) -0.0003(15) 0.0074(15)
C69 0.0303(19) 0.026(2) 0.0289(19) 0.0028(16) -0.0008(15) 0.0001(15)
C70 0.037(2) 0.027(2) 0.036(2) 0.0048(17) 0.0003(17) 0.0021(16)
C71 0.038(2) 0.026(2) 0.0270(19) 0.0002(16) -0.0068(16) 0.0025(16)
C72 0.034(2) 0.032(2) 0.042(2) 0.0083(18) -0.0094(18) -0.0045(17)

loop_
_atom_type_symbol
_atom_type_description
_atom_type_scat_dispersion_real
_atom_type_scat_dispersion_imag
_atom_type_scat_source
C C 0.0033 0.0016 'International Tables Vol C Tables 4.2.6.8 and 6.1.1.4'
H H 0.0000 0.0000 'International Tables Vol C Tables 4.2.6.8 and 6.1.1.4'
S S 0.1246 0.1234 'International Tables Vol C Tables 4.2.6.8 and 6.1.1.4'

loop_
_exptl_crystal_face_index_h
_exptl_crystal_face_index_k
_exptl_crystal_face_index_l
_exptl_crystal_face_perp_dist
0 -1 -2 0.0520
0 1 2 0.0483
-1 0 1 0.0716
1 0 -1 0.0676
0 0 -1 0.0131
0 0 1 0.0113
0 -1 2 0.0505
0 1 -2 0.0524
-1 -1 2 0.0663
-2 -1 -2 0.0630

loop_
_geom_angle_atom_site_label_1
_geom_angle_atom_site_label_2
_geom_angle_atom_site_label_3
_geom_angle
_geom_angle_site_symmetry_1
_geom_angle_site_symmetry_3
_geom_angle_publ_flag
C1 S1 C8 94.03(16) . . ?
C19 S2 C26 93.75(16) . . ?
C2 C1 S1 112.3(2) . . ?
C1 C2 C3 128.4(3) . . ?
C1 C2 C7 111.0(3) . . ?
C3 C2 C7 120.5(3) . . ?
C2 C3 C21 121.4(3) . . ?
C4 C3 C2 116.9(3) . . ?
C4 C3 C21 121.6(3) . . ?
C3 C4 C5 122.5(3) . . ?
C6 C5 C4 121.4(3) . . ?
C5 C6 C7 119.6(3) . . ?
C6 C7 C2 119.0(3) . . ?
C8 C7 C2 113.2(3) . . ?
C8 C7 C6 127.7(3) . . ?
C7 C8 S1 109.5(2) . . ?
C7 C8 C9 129.4(3) . . ?
C9 C8 S1 121.0(2) . . ?
C10 C9 C8 120.8(3) . . ?
C14 C9 C8 122.5(3) . . ?
C14 C9 C10 116.7(3) . . ?
C11 C10 C9 122.1(3) . . ?
C10 C11 C12 121.6(3) . . ?
C11 C12 C13 116.5(3) . . ?
C11 C12 C15 119.5(3) . . ?
C13 C12 C15 124.0(3) . . ?
C14 C13 C12 122.4(3) . . ?
C13 C14 C9 120.7(3) . . ?
C12 C15 C18 111.0(3) . . ?
C16 C15 C12 111.3(3) . . ?
C16 C15 C18 107.4(3) . . ?
C17 C15 C12 109.1(3) . . ?
C17 C15 C16 109.6(3) . . ?
C17 C15 C18 108.4(3) . . ?
C20 C19 S2 111.6(2) . . ?
C19 C20 C21 127.3(3) . . ?
C19 C20 C25 112.3(3) . . ?
C21 C20 C25 120.3(3) . . ?
C20 C21 C3 120.3(3) . . ?
C22 C21 C3 121.7(3) . . ?
C22 C21 C20 118.0(3) . . ?
C21 C22 C23 121.7(3) . . ?
C24 C23 C22 121.7(3) . . ?
C23 C24 C25 119.6(3) . . ?
C24 C25 C20 118.6(3) . . ?
C26 C25 C20 112.4(3) . . ?
C26 C25 C24 129.0(3) . . ?
C25 C26 S2 110.0(2) . . ?
C25 C26 C27 130.4(3) . . ?
C27 C26 S2 119.4(2) . . ?
C28 C27 C26 120.4(3) . . ?
C32 C27 C26 122.1(3) . . ?
C32 C27 C28 117.5(3) . . ?
C29 C28 C27 121.1(3) . . ?
C28 C29 C30 121.8(3) . . ?
C29 C30 C31 116.9(3) . . ?
C29 C30 C33 122.0(3) . . ?
C31 C30 C33 121.0(3) . . ?
C32 C31 C30 121.5(3) . . ?
C31 C32 C27 121.3(3) . . ?
C30 C33 C34 111.2(3) . . ?
C35 C33 C30 109.8(3) . . ?
C35 C33 C34 108.0(3) . . ?
C36 C33 C30 109.8(3) . . ?
C36 C33 C34 107.3(3) . . ?
C36 C33 C35 110.6(3) . . ?
C37 S3 C44 93.98(16) . . ?
C55 S4 C62 93.69(16) . . ?
C38 C37 S3 111.3(2) . . ?
C37 C38 C39 127.3(3) . . ?
C37 C38 C43 112.1(3) . . ?
C39 C38 C43 120.6(3) . . ?
C38 C39 C57 120.9(3) . . ?
C40 C39 C38 117.3(3) . . ?
C40 C39 C57 121.7(3) . . ?
C39 C40 C41 122.4(3) . . ?
C42 C41 C40 121.4(3) . . ?
C41 C42 C43 119.7(3) . . ?
C42 C43 C38 118.4(3) . . ?
C44 C43 C38 112.5(3) . . ?
C44 C43 C42 129.0(3) . . ?
C43 C44 S3 110.1(2) . . ?
C43 C44 C45 130.9(3) . . ?
C45 C44 S3 119.0(2) . . ?
C46 C45 C44 121.6(3) . . ?
C46 C45 C50 117.2(3) . . ?
C50 C45 C44 121.2(3) . . ?
C47 C46 C45 121.2(3) . . ?
C46 C47 C48 122.0(3) . . ?
C47 C48 C49 116.7(3) . . ?
C47 C48 C51 122.7(3) . . ?
C49 C48 C51 120.6(3) . . ?
C50 C49 C48 122.1(3) . . ?
C49 C50 C45 120.9(3) . . ?
C48 C51 C53 112.0(3) . . ?
C52 C51 C48 110.1(3) . . ?
C52 C51 C53 108.0(3) . . ?
C52 C51 C54 110.3(3) . . ?
C54 C51 C48 108.6(3) . . ?
C54 C51 C53 107.7(3) . . ?
C56 C55 S4 111.9(3) . . ?
C55 C56 C57 128.0(3) . . ?
C55 C56 C61 111.6(3) . . ?
C57 C56 C61 120.3(3) . . ?
C56 C57 C39 120.7(3) . . ?
C58 C57 C39 121.9(3) . . ?
C58 C57 C56 117.4(3) . . ?
C57 C58 C59 122.0(3) . . ?
C60 C59 C58 121.7(3) . . ?
C59 C60 C61 119.2(3) . . ?
C60 C61 C56 119.4(3) . . ?
C62 C61 C56 112.7(3) . . ?
C62 C61 C60 127.8(3) . . ?
C61 C62 S4 110.1(2) . . ?
C61 C62 C63 131.1(3) . . ?
C63 C62 S4 118.8(2) . . ?
C64 C63 C62 121.3(3) . . ?
C68 C63 C62 121.9(3) . . ?
C68 C63 C64 116.7(3) . . ?
C65 C64 C63 121.6(3) . . ?
C64 C65 C66 121.7(3) . . ?
C65 C66 C67 116.6(3) . . ?
C65 C66 C69 120.3(3) . . ?
C67 C66 C69 123.1(3) . . ?
C68 C67 C66 121.8(3) . . ?
C67 C68 C63 121.5(3) . . ?
C66 C69 C70 109.6(3) . . ?
C71 C69 C66 111.9(3) . . ?
C71 C69 C70 107.7(3) . . ?
C71 C69 C72 109.2(3) . . ?
C72 C69 C66 109.9(3) . . ?
C72 C69 C70 108.4(3) . . ?

loop_
_geom_bond_atom_site_label_1
_geom_bond_atom_site_label_2
_geom_bond_distance
_geom_bond_site_symmetry_2
_geom_bond_publ_flag
S1 C1 1.692(3) . ?
S1 C8 1.720(3) . ?
S2 C19 1.698(3) . ?
S2 C26 1.723(3) . ?
C1 C2 1.388(4) . ?
C2 C3 1.443(4) . ?
C2 C7 1.445(4) . ?
C3 C4 1.377(4) . ?
C3 C21 1.480(4) . ?
C4 C5 1.424(4) . ?
C5 C6 1.354(5) . ?
C6 C7 1.428(4) . ?
C7 C8 1.403(4) . ?
C8 C9 1.463(5) . ?
C9 C10 1.404(5) . ?
C9 C14 1.399(5) . ?
C10 C11 1.379(5) . ?
C11 C12 1.393(5) . ?
C12 C13 1.399(5) . ?
C12 C15 1.536(5) . ?
C13 C14 1.391(5) . ?
C15 C16 1.526(5) . ?
C15 C17 1.519(5) . ?
C15 C18 1.542(5) . ?
C19 C20 1.376(4) . ?
C20 C21 1.443(5) . ?
C20 C25 1.445(4) . ?
C21 C22 1.367(4) . ?
C22 C23 1.429(4) . ?
C23 C24 1.357(5) . ?
C24 C25 1.432(4) . ?
C25 C26 1.393(5) . ?
C26 C27 1.466(4) . ?
C27 C28 1.400(4) . ?
C27 C32 1.390(5) . ?
C28 C29 1.383(4) . ?
C29 C30 1.391(5) . ?
C30 C31 1.404(5) . ?
C30 C33 1.535(4) . ?
C31 C32 1.383(5) . ?
C33 C34 1.537(5) . ?
C33 C35 1.523(5) . ?
C33 C36 1.513(5) . ?
S3 C37 1.701(3) . ?
S3 C44 1.722(3) . ?
S4 C55 1.697(3) . ?
S4 C62 1.720(3) . ?
C37 C38 1.384(4) . ?
C38 C39 1.444(4) . ?
C38 C43 1.450(4) . ?
C39 C40 1.374(4) . ?
C39 C57 1.481(4) . ?
C40 C41 1.420(4) . ?
C41 C42 1.361(5) . ?
C42 C43 1.432(4) . ?
C43 C44 1.392(5) . ?
C44 C45 1.463(4) . ?
C45 C46 1.401(5) . ?
C45 C50 1.401(4) . ?
C46 C47 1.380(5) . ?
C47 C48 1.394(4) . ?
C48 C49 1.396(5) . ?
C48 C51 1.533(5) . ?
C49 C50 1.382(4) . ?
C51 C52 1.519(5) . ?
C51 C53 1.538(5) . ?
C51 C54 1.526(5) . ?
C55 C56 1.387(5) . ?
C56 C57 1.437(4) . ?
C56 C61 1.443(4) . ?
C57 C58 1.377(4) . ?
C58 C59 1.420(4) . ?
C59 C60 1.362(5) . ?
C60 C61 1.419(5) . ?
C61 C62 1.396(4) . ?
C62 C63 1.461(5) . ?
C63 C64 1.402(5) . ?
C63 C68 1.390(5) . ?
C64 C65 1.382(5) . ?
C65 C66 1.391(5) . ?
C66 C67 1.397(5) . ?
C66 C69 1.538(5) . ?
C67 C68 1.385(5) . ?
C69 C70 1.549(5) . ?
C69 C71 1.525(5) . ?
C69 C72 1.527(5) . ?

loop_
_exptl_oxdiff_crystal_face_indexfrac_h
_exptl_oxdiff_crystal_face_indexfrac_k
_exptl_oxdiff_crystal_face_indexfrac_l
_exptl_oxdiff_crystal_face_x
_exptl_oxdiff_crystal_face_y
_exptl_oxdiff_crystal_face_z
-0.0004 -0.9997 -2.0022 -0.0590 0.0333 0.0055
0.0004 0.9997 2.0022 0.0590 -0.0333 -0.0055
-0.9997 -0.0000 1.0001 0.0083 -0.0073 0.0690
0.9997 0.0000 -1.0001 -0.0083 0.0073 -0.0690
-0.0002 0.0001 -0.9997 0.0007 0.0150 -0.0011
0.0002 -0.0001 0.9997 -0.0007 -0.0150 0.0011
0.0003 -1.0002 1.9966 -0.0617 -0.0268 0.0098
-0.0003 1.0002 -1.9966 0.0617 0.0268 -0.0098
-0.9996 -1.0001 1.9969 -0.0528 -0.0191 0.0777
-2.0003 -0.9995 -2.0013 -0.0411 0.0488 0.1413
